data_7243452
loop_
_publ_author_name
'Gayathri, Parthasarathy'
'Kanagajothi, Karuppaiah'
'Nag, Probal'
'Anand, Neethu'
'Reddy, Vennapusa Sivaranjana'
'Moon, Dohyun'
'Anthony, Savarimuthu Philip'
'Madhu, Vedichi'

_publ_section_title
;
 Symmetrical and unsymmetrical thiazole based ESIPT derivatives: Highly
 selective fluorescence sensing of Cu2+ and structure controlled
 reversible mechanofluorochromism
;
_journal_name_full CrystEngComm
_journal_paper_doi 10.1039/D1CE00927C
_journal_year 2021
_chemical_formula_moiety 'C24 H28 N4 O2 S2'
_chemical_formula_sum 'C24 H28 N4 O2 S2'
_chemical_formula_weight 468.62
_space_group_crystal_system triclinic
_space_group_IT_number 2
_space_group_name_Hall '-P 1'
_space_group_name_H-M_alt 'P -1'
_atom_sites_solution_hydrogens geom
_audit_creation_method SHELXL-2018/3
_audit_update_record
;
2021-03-25 deposited with the CCDC.	2021-08-30 downloaded from the CCDC.
;
_cell_angle_alpha 105.64(3)
_cell_angle_beta 97.57(3)
_cell_angle_gamma 90.80(3)
_cell_formula_units_Z 1
_cell_length_a 7.1770(14)
_cell_length_b 7.4550(15)
_cell_length_c 11.030(2)
_cell_measurement_reflns_used 16173
_cell_measurement_temperature 220(2)
_cell_measurement_theta_max 33.548
_cell_measurement_theta_min 0.361
_cell_volume 562.6(2)
_computing_cell_refinement '<i>HKL3000sm</i>(Otwinowski & Minor, 1997)'
_computing_data_collection '<i>PAL BL2D-SMDC Program</i>(Shin et.al, 2016)'
_computing_data_reduction '<i>HKL3000sm</i>(Otwinowski & Minor, 1997)'
_computing_molecular_graphics '<i>DIAMOND 4</i>(Putx&Brandenburg, 2014)'
_computing_publication_material '<i>publCIF</i>(Westrip, 2010)'
_computing_structure_refinement '<i>SHELXL-2018</i>(Sheldrick, 2018)'
_computing_structure_solution '<i>SHELXT-2018</i>(Sheldrick, 2018)'
_diffrn_ambient_temperature 220(2)
_diffrn_measured_fraction_theta_full 0.991
_diffrn_measured_fraction_theta_max 0.977
_diffrn_measurement_device_type 'Rayonix MX225HS CCD area detector'
_diffrn_measurement_method 'omega scan'
_diffrn_radiation_type synchrotron
_diffrn_radiation_wavelength 0.630
_diffrn_reflns_av_R_equivalents 0.0455
_diffrn_reflns_av_unetI/netI 0.0632
_diffrn_reflns_Laue_measured_fraction_full 0.991
_diffrn_reflns_Laue_measured_fraction_max 0.977
_diffrn_reflns_limit_h_max 10
_diffrn_reflns_limit_h_min -10
_diffrn_reflns_limit_k_max 10
_diffrn_reflns_limit_k_min -10
_diffrn_reflns_limit_l_max 15
_diffrn_reflns_limit_l_min -15
_diffrn_reflns_number 6355
_diffrn_reflns_point_group_measured_fraction_full 0.991
_diffrn_reflns_point_group_measured_fraction_max 0.977
_diffrn_reflns_theta_full 22.210
_diffrn_reflns_theta_max 26.499
_diffrn_reflns_theta_min 1.717
_diffrn_source 'PLSII 2D bending magnet'
_exptl_absorpt_coefficient_mu 0.192
_exptl_absorpt_correction_T_max 1.000
_exptl_absorpt_correction_T_min 0.766
_exptl_absorpt_correction_type empirical
_exptl_absorpt_process_details '<i>HKL3000sm Scalepack</i>(Otwinowski et.al,2003)'
_exptl_crystal_colour yellow
_exptl_crystal_density_diffrn 1.383
_exptl_crystal_description needle
_exptl_crystal_F_000 248
_exptl_crystal_size_max 0.101
_exptl_crystal_size_mid 0.004
_exptl_crystal_size_min 0.003
_refine_diff_density_max 0.896
_refine_diff_density_min -0.791
_refine_diff_density_rms 0.084
_refine_ls_extinction_method none
_refine_ls_goodness_of_fit_ref 1.115
_refine_ls_hydrogen_treatment constr
_refine_ls_matrix_type full
_refine_ls_number_parameters 166
_refine_ls_number_reflns 3280
_refine_ls_number_restraints 0
_refine_ls_restrained_S_all 1.115
_refine_ls_R_factor_all 0.1284
_refine_ls_R_factor_gt 0.0943
_refine_ls_shift/su_max 0.000
_refine_ls_shift/su_mean 0.000
_refine_ls_structure_factor_coef Fsqd
_refine_ls_weighting_details 'w=1/[\s^2^(Fo^2^)+(0.1955P)^2^+0.0283P] where P=(Fo^2^+2Fc^2^)/3'
_refine_ls_weighting_scheme calc
_refine_ls_wR_factor_gt 0.2936
_refine_ls_wR_factor_ref 0.3170
_reflns_Friedel_coverage 0.000
_reflns_number_gt 1989
_reflns_number_total 3280
_reflns_threshold_expression 'I > 2\s(I)'
_cod_data_source_file d1ce00927c2.cif
_cod_data_source_block SPA532
_cod_database_code 7243452
_shelx_shelxl_version_number 2018/3
_shelx_space_group_comment
;
The symmetry employed for this shelxl refinement is uniquely defined
by the following loop, which should always be used as a source of
symmetry information in preference to the above space-group names.
They are only intended as comments.
;
_shelx_estimated_absorpt_t_min 0.981
_shelx_estimated_absorpt_t_max 0.999

loop_
_space_group_symop_operation_xyz
'x, y, z'
'-x, -y, -z'

loop_
_atom_site_label
_atom_site_type_symbol
_atom_site_fract_x
_atom_site_fract_y
_atom_site_fract_z
_atom_site_U_iso_or_equiv
_atom_site_adp_type
_atom_site_occupancy
_atom_site_site_symmetry_order
_atom_site_calc_flag
_atom_site_refinement_flags_posn
_atom_site_refinement_flags_adp
_atom_site_refinement_flags_occupancy
_atom_site_disorder_assembly
_atom_site_disorder_group
S1 S 0.24198(11) 1.11443(12) 0.48568(9) 0.0627(4) Uani 1 1 d . . . . .
O1 O 0.3460(3) 0.5790(4) 0.6896(3) 0.0664(7) Uani 1 1 d . . . . .
H1 H 0.329330 0.667991 0.658288 0.100 Uiso 1 1 calc R U . . .
N1 N 0.4178(5) 0.8371(4) 0.5808(3) 0.0627(8) Uani 1 1 d . . . . .
N2 N 0.8281(4) 0.2132(5) 0.8229(4) 0.0753(10) Uani 1 1 d . . . . .
C1 C 0.4176(4) 0.9778(5) 0.5203(3) 0.0569(8) Uani 1 1 d . . . . .
C2 C 0.5983(4) 0.7755(4) 0.5845(3) 0.0530(7) Uani 1 1 d . . . . .
C3 C 0.6584(4) 0.6297(4) 0.6440(3) 0.0538(7) Uani 1 1 d . . . . .
C4 C 0.5299(4) 0.5386(5) 0.6962(3) 0.0541(7) Uani 1 1 d . . . . .
C5 C 0.5859(5) 0.4032(5) 0.7553(3) 0.0571(8) Uani 1 1 d . . . . .
H5 H 0.496641 0.344798 0.789307 0.068 Uiso 1 1 calc R U . . .
C6 C 0.7737(5) 0.3505(5) 0.7659(4) 0.0593(8) Uani 1 1 d . . . . .
C7 C 0.9031(5) 0.4406(5) 0.7124(4) 0.0618(9) Uani 1 1 d . . . . .
H7 H 1.029473 0.408173 0.717128 0.074 Uiso 1 1 calc R U . . .
C8 C 0.8458(5) 0.5741(5) 0.6542(4) 0.0593(8) Uani 1 1 d . . . . .
H8 H 0.934717 0.631486 0.619370 0.071 Uiso 1 1 calc R U . . .
C9 C 0.6987(5) 0.1227(5) 0.8802(4) 0.0647(9) Uani 1 1 d . . . . .
H9A H 0.746577 0.001691 0.884414 0.078 Uiso 1 1 calc R U . . .
H9AB H 0.577382 0.098665 0.824827 0.078 Uiso 1 1 calc R U . . .
C10 C 0.6665(6) 0.2316(6) 1.0122(4) 0.0749(10) Uani 1 1 d . . . . .
H10A H 0.580645 0.159824 1.044217 0.112 Uiso 1 1 calc R U . . .
H10B H 0.612780 0.349058 1.008728 0.112 Uiso 1 1 calc R U . . .
H10C H 0.785528 0.255702 1.068292 0.112 Uiso 1 1 calc R U . . .
C11A C 1.0143(8) 0.1362(9) 0.8191(7) 0.0640(18) Uani 0.651(10) 1 d . . P A 1
H11A H 1.060438 0.138945 0.739760 0.077 Uiso 0.651(10) 1 calc R U P A 1
H11B H 1.007316 0.006471 0.822717 0.077 Uiso 0.651(10) 1 calc R U P A 1
C12A C 1.1463(11) 0.2527(11) 0.9316(8) 0.085(2) Uani 0.651(10) 1 d . . P A 1
H12A H 1.164583 0.376964 0.921880 0.127 Uiso 0.651(10) 1 calc R U P A 1
H12B H 1.266491 0.195240 0.936335 0.127 Uiso 0.651(10) 1 calc R U P A 1
H12C H 1.092612 0.260786 1.009060 0.127 Uiso 0.651(10) 1 calc R U P A 1
C11B C 1.0415(18) 0.2378(17) 0.8964(12) 0.059(3) Uani 0.349(10) 1 d . . P A 2
H11C H 1.102285 0.357512 0.898741 0.071 Uiso 0.349(10) 1 calc R U P A 2
H11D H 1.045942 0.226825 0.983237 0.071 Uiso 0.349(10) 1 calc R U P A 2
C12B C 1.1312(14) 0.0733(17) 0.8117(14) 0.075(4) Uani 0.349(10) 1 d . . P A 2
H12D H 1.034047 -0.021310 0.765773 0.113 Uiso 0.349(10) 1 calc R U P A 2
H12E H 1.221668 0.020728 0.864172 0.113 Uiso 0.349(10) 1 calc R U P A 2
H12F H 1.194570 0.116521 0.751562 0.113 Uiso 0.349(10) 1 calc R U P A 2

loop_
_atom_site_aniso_label
_atom_site_aniso_U_11
_atom_site_aniso_U_22
_atom_site_aniso_U_33
_atom_site_aniso_U_23
_atom_site_aniso_U_13
_atom_site_aniso_U_12
S1 0.0411(5) 0.0696(6) 0.0799(7) 0.0261(5) 0.0043(4) 0.0124(3)
O1 0.0364(12) 0.0818(16) 0.0856(17) 0.0307(14) 0.0077(11) 0.0155(10)
N1 0.078(2) 0.0499(13) 0.0575(15) 0.0141(12) 0.0016(14) 0.0080(13)
N2 0.0450(16) 0.098(2) 0.103(2) 0.058(2) 0.0175(16) 0.0270(15)
C1 0.0388(15) 0.0604(17) 0.0681(19) 0.0140(15) 0.0022(13) 0.0092(12)
C2 0.0366(14) 0.0582(16) 0.0605(17) 0.0125(14) 0.0002(12) 0.0095(12)
C3 0.0370(14) 0.0592(16) 0.0628(18) 0.0153(14) 0.0009(12) 0.0095(12)
C4 0.0355(14) 0.0621(16) 0.0612(18) 0.0131(14) 0.0015(12) 0.0101(12)
C5 0.0405(15) 0.0686(19) 0.0637(18) 0.0213(15) 0.0055(13) 0.0107(13)
C6 0.0417(16) 0.0701(18) 0.069(2) 0.0249(16) 0.0030(14) 0.0131(13)
C7 0.0349(15) 0.078(2) 0.078(2) 0.0291(18) 0.0087(14) 0.0143(14)
C8 0.0376(15) 0.0694(19) 0.073(2) 0.0237(17) 0.0055(14) 0.0120(13)
C9 0.0499(18) 0.0707(19) 0.079(2) 0.0290(18) 0.0097(16) 0.0141(15)
C10 0.064(2) 0.084(2) 0.075(2) 0.020(2) 0.0072(19) 0.0048(19)
C11A 0.044(3) 0.073(3) 0.083(4) 0.034(4) 0.011(3) 0.017(2)
C12A 0.049(4) 0.109(5) 0.094(5) 0.034(4) -0.012(4) 0.007(4)
C11B 0.052(7) 0.067(6) 0.057(6) 0.022(5) -0.005(5) 0.003(5)
C12B 0.037(5) 0.086(7) 0.114(10) 0.046(7) 0.010(5) 0.019(5)

loop_
_atom_type_symbol
_atom_type_description
_atom_type_scat_dispersion_real
_atom_type_scat_dispersion_imag
_atom_type_scat_source
C C 0.0021 0.0012 'International Tables Vol C Tables 4.2.6.8 and 6.1.1.4'
H H 0.0000 0.0000 'International Tables Vol C Tables 4.2.6.8 and 6.1.1.4'
N N 0.0044 0.0025 'International Tables Vol C Tables 4.2.6.8 and 6.1.1.4'
O O 0.0080 0.0047 'International Tables Vol C Tables 4.2.6.8 and 6.1.1.4'
S S 0.1022 0.0976 'International Tables Vol C Tables 4.2.6.8 and 6.1.1.4'

loop_
_geom_angle_atom_site_label_1
_geom_angle_atom_site_label_2
_geom_angle_atom_site_label_3
_geom_angle
_geom_angle_site_symmetry_1
_geom_angle_site_symmetry_3
_geom_angle_publ_flag
C1 S1 C2 88.31(15) . 2_676 ?
C4 O1 H1 109.5 . . ?
C2 N1 C1 105.5(3) . . ?
C6 N2 C9 121.9(3) . . ?
C6 N2 C11A 122.5(4) . . ?
C9 N2 C11A 115.3(4) . . ?
C6 N2 C11B 115.7(5) . . ?
C9 N2 C11B 113.4(5) . . ?
C1 C1 N1 118.5(4) 2_676 . ?
C1 C1 S1 111.2(4) 2_676 . ?
N1 C1 S1 130.3(3) . . ?
N1 C2 C3 122.7(3) . . ?
N1 C2 S1 116.5(3) . 2_676 ?
C3 C2 S1 120.8(2) . 2_676 ?
C4 C3 C8 116.6(3) . . ?
C4 C3 C2 120.7(3) . . ?
C8 C3 C2 122.7(3) . . ?
O1 C4 C5 117.3(3) . . ?
O1 C4 C3 121.5(3) . . ?
C5 C4 C3 121.2(3) . . ?
C4 C5 C6 121.5(3) . . ?
C4 C5 H5 119.3 . . ?
C6 C5 H5 119.3 . . ?
N2 C6 C5 121.3(3) . . ?
N2 C6 C7 121.3(3) . . ?
C5 C6 C7 117.5(3) . . ?
C8 C7 C6 120.4(3) . . ?
C8 C7 H7 119.8 . . ?
C6 C7 H7 119.8 . . ?
C7 C8 C3 122.7(3) . . ?
C7 C8 H8 118.6 . . ?
C3 C8 H8 118.6 . . ?
N2 C9 C10 114.9(4) . . ?
N2 C9 H9A 108.5 . . ?
C10 C9 H9A 108.5 . . ?
N2 C9 H9AB 108.5 . . ?
C10 C9 H9AB 108.5 . . ?
H9A C9 H9AB 107.5 . . ?
C9 C10 H10A 109.5 . . ?
C9 C10 H10B 109.5 . . ?
H10A C10 H10B 109.5 . . ?
C9 C10 H10C 109.5 . . ?
H10A C10 H10C 109.5 . . ?
H10B C10 H10C 109.5 . . ?
N2 C11A C12A 108.3(6) . . ?
N2 C11A H11A 110.0 . . ?
C12A C11A H11A 110.0 . . ?
N2 C11A H11B 110.0 . . ?
C12A C11A H11B 110.0 . . ?
H11A C11A H11B 108.4 . . ?
C11A C12A H12A 109.5 . . ?
C11A C12A H12B 109.5 . . ?
H12A C12A H12B 109.5 . . ?
C11A C12A H12C 109.5 . . ?
H12A C12A H12C 109.5 . . ?
H12B C12A H12C 109.5 . . ?
C12B C11B N2 100.7(9) . . ?
C12B C11B H11C 111.6 . . ?
N2 C11B H11C 111.6 . . ?
C12B C11B H11D 111.6 . . ?
N2 C11B H11D 111.6 . . ?
H11C C11B H11D 109.4 . . ?
C11B C12B H12D 109.5 . . ?
C11B C12B H12E 109.5 . . ?
H12D C12B H12E 109.5 . . ?
C11B C12B H12F 109.5 . . ?
H12D C12B H12F 109.5 . . ?
H12E C12B H12F 109.5 . . ?

loop_
_geom_bond_atom_site_label_1
_geom_bond_atom_site_label_2
_geom_bond_distance
_geom_bond_site_symmetry_2
_geom_bond_publ_flag
S1 C1 1.700(3) . ?
S1 C2 1.771(4) 2_676 ?
O1 C4 1.355(3) . ?
O1 H1 0.8300 . ?
N1 C2 1.379(4) . ?
N1 C1 1.387(5) . ?
N2 C6 1.374(5) . ?
N2 C9 1.443(5) . ?
N2 C11A 1.463(6) . ?
N2 C11B 1.619(13) . ?
C1 C1 1.385(7) 2_676 ?
C2 C3 1.457(5) . ?
C3 C4 1.406(5) . ?
C3 C8 1.412(4) . ?
C4 C5 1.380(5) . ?
C5 C6 1.408(4) . ?
C5 H5 0.9400 . ?
C6 C7 1.415(5) . ?
C7 C8 1.364(5) . ?
C7 H7 0.9400 . ?
C8 H8 0.9400 . ?
C9 C10 1.513(6) . ?
C9 H9A 0.9800 . ?
C9 H9AB 0.9800 . ?
C10 H10A 0.9700 . ?
C10 H10B 0.9700 . ?
C10 H10C 0.9700 . ?
C11A C12A 1.510(11) . ?
C11A H11A 0.9800 . ?
C11A H11B 0.9800 . ?
C12A H12A 0.9700 . ?
C12A H12B 0.9700 . ?
C12A H12C 0.9700 . ?
C11B C12B 1.534(18) . ?
C11B H11C 0.9800 . ?
C11B H11D 0.9800 . ?
C12B H12D 0.9700 . ?
C12B H12E 0.9700 . ?
C12B H12F 0.9700 . ?

loop_
_geom_hbond_atom_site_label_D
_geom_hbond_atom_site_label_H
_geom_hbond_atom_site_label_A
_geom_hbond_distance_DH
_geom_hbond_distance_HA
_geom_hbond_distance_DA
_geom_hbond_angle_DHA
_geom_hbond_site_symmetry_A
_geom_hbond_publ_flag
O1 H1 N1 0.83 1.85 2.606(4) 150.6 . yes

loop_
_geom_torsion_atom_site_label_1
_geom_torsion_atom_site_label_2
_geom_torsion_atom_site_label_3
_geom_torsion_atom_site_label_4
_geom_torsion
_geom_torsion_site_symmetry_1
_geom_torsion_site_symmetry_2
_geom_torsion_site_symmetry_3
_geom_torsion_site_symmetry_4
_geom_torsion_publ_flag
C2 N1 C1 C1 0.2(5) . . . 2_676 ?
C2 N1 C1 S1 -179.3(3) . . . . ?
C2 S1 C1 C1 0.6(4) 2_676 . . 2_676 ?
C2 S1 C1 N1 -179.8(4) 2_676 . . . ?
C1 N1 C2 C3 178.4(3) . . . . ?
C1 N1 C2 S1 -0.7(4) . . . 2_676 ?
N1 C2 C3 C4 2.9(5) . . . . ?
S1 C2 C3 C4 -178.1(2) 2_676 . . . ?
N1 C2 C3 C8 -176.3(3) . . . . ?
S1 C2 C3 C8 2.8(5) 2_676 . . . ?
C8 C3 C4 O1 -178.8(3) . . . . ?
C2 C3 C4 O1 2.0(5) . . . . ?
C8 C3 C4 C5 0.6(5) . . . . ?
C2 C3 C4 C5 -178.6(3) . . . . ?
O1 C4 C5 C6 179.4(3) . . . . ?
C3 C4 C5 C6 0.0(6) . . . . ?
C9 N2 C6 C5 -3.1(7) . . . . ?
C11A N2 C6 C5 170.8(5) . . . . ?
C11B N2 C6 C5 -148.1(6) . . . . ?
C9 N2 C6 C7 178.7(4) . . . . ?
C11A N2 C6 C7 -7.4(7) . . . . ?
C11B N2 C6 C7 33.6(7) . . . . ?
C4 C5 C6 N2 -178.9(4) . . . . ?
C4 C5 C6 C7 -0.6(6) . . . . ?
N2 C6 C7 C8 178.8(4) . . . . ?
C5 C6 C7 C8 0.5(6) . . . . ?
C6 C7 C8 C3 0.1(6) . . . . ?
C4 C3 C8 C7 -0.7(6) . . . . ?
C2 C3 C8 C7 178.5(3) . . . . ?
C6 N2 C9 C10 -80.4(5) . . . . ?
C11A N2 C9 C10 105.3(5) . . . . ?
C11B N2 C9 C10 65.4(6) . . . . ?
C6 N2 C11A C12A 89.1(7) . . . . ?
C9 N2 C11A C12A -96.6(6) . . . . ?
C6 N2 C11B C12B -112.3(7) . . . . ?
C9 N2 C11B C12B 99.7(7) . . . . ?
